data_7154536
loop_
_publ_author_name
'Hu, Gaobo'
'Zhang, Yun'
'Su, Jue'
'Li, Zezhou'
'Gao, Yuxing'
'Zhao, Yufen'

_publ_section_title
;
 Ag-mediated cascade decarboxylative coupling and annulation: a convenient
 route to 2-phosphinobenzo[b]phosphole oxides.
;
_journal_issue 30
_journal_name_full 'Organic &amp; biomolecular chemistry'
_journal_page_first 8221
_journal_page_last 8231
_journal_paper_doi 10.1039/c5ob00959f
_journal_volume 13
_journal_year 2015
_chemical_formula_sum 'C34 H26 O3 P2'
_chemical_formula_weight 544.49
_chemical_name_systematic
; 
 ? 
;
_space_group_IT_number 2
_space_group_name_Hall '-P 1'
_symmetry_cell_setting triclinic
_symmetry_space_group_name_Hall '-P 1'
_symmetry_space_group_name_H-M 'P -1'
_atom_sites_solution_hydrogens geom
_atom_sites_solution_primary direct
_atom_sites_solution_secondary difmap
_audit_creation_method SHELXL-97
_audit_update_record
;
2015-01-31 deposited with the CCDC.
2015-06-17 downloaded from the CCDC.
;
_cell_angle_alpha 79.295(4)
_cell_angle_beta 67.900(4)
_cell_angle_gamma 76.462(4)
_cell_formula_units_Z 2
_cell_length_a 10.554(2)
_cell_length_b 12.782(3)
_cell_length_c 12.959(3)
_cell_measurement_temperature 173(2)
_cell_volume 1565.5(6)
_computing_structure_refinement 'SHELXL-97 (Sheldrick, 1997)'
_computing_structure_solution 'SHELXS-97 (Sheldrick, 1990)'
_diffrn_ambient_temperature 173(2)
_diffrn_measured_fraction_theta_full 0.981
_diffrn_measured_fraction_theta_max 0.981
_diffrn_measurement_device_type 'Bruker APEX area-detector diffractometer'
_diffrn_measurement_method '\f and \w scans'
_diffrn_radiation_monochromator graphite
_diffrn_radiation_source 'fine-focus sealed tube'
_diffrn_radiation_type MoK\a
_diffrn_radiation_wavelength 0.71073
_diffrn_reflns_av_R_equivalents 0.0000
_diffrn_reflns_av_sigmaI/netI 0.0352
_diffrn_reflns_limit_h_max 12
_diffrn_reflns_limit_h_min -11
_diffrn_reflns_limit_k_max 15
_diffrn_reflns_limit_k_min -14
_diffrn_reflns_limit_l_max 15
_diffrn_reflns_limit_l_min 0
_diffrn_reflns_number 5414
_diffrn_reflns_theta_full 25.00
_diffrn_reflns_theta_max 25.00
_diffrn_reflns_theta_min 1.65
_diffrn_standards_interval_count 0
_diffrn_standards_interval_time 0
_diffrn_standards_number 0
_exptl_absorpt_coefficient_mu 0.169
_exptl_absorpt_correction_T_max 0.9653
_exptl_absorpt_correction_T_min 0.9202
_exptl_absorpt_correction_type multi-scan
_exptl_absorpt_process_details '(SADABS; Bruker, 2001)'
_exptl_crystal_colour 'pale yellow'
_exptl_crystal_density_diffrn 1.155
_exptl_crystal_density_method 'not measured'
_exptl_crystal_description plate
_exptl_crystal_F_000 568
_exptl_crystal_size_max 0.50
_exptl_crystal_size_mid 0.32
_exptl_crystal_size_min 0.21
_platon_squeeze_details
;
SQUEEZE removed two disordered methanol molecules per formula unit.
;
_refine_diff_density_max 0.459
_refine_diff_density_min -0.231
_refine_diff_density_rms 0.051
_refine_ls_extinction_method none
_refine_ls_goodness_of_fit_ref 1.084
_refine_ls_hydrogen_treatment constr
_refine_ls_matrix_type full
_refine_ls_number_parameters 352
_refine_ls_number_reflns 5414
_refine_ls_number_restraints 0
_refine_ls_restrained_S_all 1.084
_refine_ls_R_factor_all 0.0576
_refine_ls_R_factor_gt 0.0519
_refine_ls_shift/su_max 0.000
_refine_ls_shift/su_mean 0.000
_refine_ls_structure_factor_coef Fsqd
_refine_ls_weighting_details 'calc w=1/[\s^2^(Fo^2^)+(0.0596P)^2^+1.1193P] where P=(Fo^2^+2Fc^2^)/3'
_refine_ls_weighting_scheme calc
_refine_ls_wR_factor_gt 0.1347
_refine_ls_wR_factor_ref 0.1387
_reflns_number_gt 4812
_reflns_number_total 5414
_reflns_threshold_expression >2sigma(I)
_cod_data_source_file c5ob00959f2.cif
_cod_data_source_block z0924m
_cod_depositor_comments
;
The following automatic conversions were performed:

'_symmetry_cell_setting' value 'Triclinic' changed to 'triclinic'
according to
/usr/data/users/saulius/crontab/automatic-downloads/rss-feeds/RSC/lib/dictionaries/cif_core.dic
dictionary named 'cif_core.dic' version 2.4.2 from 2011-04-26.

'_exptl_absorpt_correction_type' value 'Multi-scan' changed to
'multi-scan' according to
/usr/data/users/saulius/crontab/automatic-downloads/rss-feeds/RSC/lib/dictionaries/cif_core.dic
dictionary named 'cif_core.dic' version 2.4.2 from 2011-04-26.

Automatic conversion script
Id: cif_fix_values 3271 2015-04-21 07:52:19Z andrius 

 Adding full bibliography for 7154536.cif.
;
_cod_database_code 7154536

loop_
_symmetry_equiv_pos_as_xyz
'x, y, z'
'-x, -y, -z'

loop_
_atom_site_label
_atom_site_type_symbol
_atom_site_fract_x
_atom_site_fract_y
_atom_site_fract_z
_atom_site_U_iso_or_equiv
_atom_site_adp_type
_atom_site_occupancy
_atom_site_symmetry_multiplicity
_atom_site_calc_flag
_atom_site_refinement_flags
P1 P 0.84176(6) 0.31832(5) 0.35630(5) 0.02924(17) Uani 1 1 d .
P2 P 0.63479(6) 0.34325(5) 0.22230(5) 0.03154(18) Uani 1 1 d .
O1 O 0.7780(2) 0.41405(14) 0.41789(15) 0.0413(4) Uani 1 1 d .
O2 O 0.62845(18) 0.28100(15) 0.13906(15) 0.0412(4) Uani 1 1 d .
O3 O 0.9960(2) 0.25555(19) -0.36242(18) 0.0623(6) Uani 1 1 d .
C1 C 0.8055(2) 0.32430(18) 0.2292(2) 0.0299(5) Uani 1 1 d .
C2 C 0.9252(2) 0.31440(18) 0.1400(2) 0.0304(5) Uani 1 1 d .
C3 C 1.0531(2) 0.29719(19) 0.1682(2) 0.0331(5) Uani 1 1 d .
C4 C 1.1891(3) 0.2832(2) 0.0949(2) 0.0411(6) Uani 1 1 d .
H4A H 1.2096 0.2824 0.0171 0.049 Uiso 1 1 calc R
C5 C 1.2951(3) 0.2704(2) 0.1375(3) 0.0501(7) Uani 1 1 d .
H5A H 1.3890 0.2615 0.0878 0.060 Uiso 1 1 calc R
C6 C 1.2674(3) 0.2703(2) 0.2493(3) 0.0499(7) Uani 1 1 d .
H6A H 1.3419 0.2610 0.2763 0.060 Uiso 1 1 calc R
C7 C 1.1323(3) 0.2837(2) 0.3234(2) 0.0390(6) Uani 1 1 d .
H7A H 1.1129 0.2831 0.4013 0.047 Uiso 1 1 calc R
C8 C 1.0261(3) 0.29786(19) 0.2820(2) 0.0321(5) Uani 1 1 d .
C9 C 0.8071(2) 0.19387(19) 0.4408(2) 0.0325(5) Uani 1 1 d .
C10 C 0.8652(3) 0.0954(2) 0.3982(2) 0.0428(6) Uani 1 1 d .
H10A H 0.9235 0.0928 0.3219 0.051 Uiso 1 1 calc R
C11 C 0.8385(3) 0.0011(2) 0.4664(3) 0.0574(8) Uani 1 1 d .
H11A H 0.8782 -0.0669 0.4377 0.069 Uiso 1 1 calc R
C12 C 0.7535(4) 0.0062(3) 0.5768(3) 0.0635(9) Uani 1 1 d .
H12A H 0.7353 -0.0589 0.6243 0.076 Uiso 1 1 calc R
C13 C 0.6955(4) 0.1027(3) 0.6186(3) 0.0653(9) Uani 1 1 d .
H13A H 0.6359 0.1047 0.6946 0.078 Uiso 1 1 calc R
C14 C 0.7222(3) 0.1980(2) 0.5517(2) 0.0478(7) Uani 1 1 d .
H14A H 0.6827 0.2655 0.5814 0.057 Uiso 1 1 calc R
C15 C 0.9349(2) 0.3216(2) 0.0221(2) 0.0324(5) Uani 1 1 d .
C16 C 0.8923(3) 0.4190(2) -0.0325(2) 0.0365(6) Uani 1 1 d .
H16A H 0.8595 0.4824 0.0050 0.044 Uiso 1 1 calc R
C17 C 0.8972(3) 0.4248(2) -0.1421(2) 0.0380(6) Uani 1 1 d .
H17A H 0.8669 0.4922 -0.1787 0.046 Uiso 1 1 calc R
C18 C 0.9455(2) 0.3338(2) -0.1983(2) 0.0350(5) Uani 1 1 d .
C19 C 0.9922(3) 0.2372(2) -0.1437(2) 0.0468(7) Uani 1 1 d .
H19A H 1.0278 0.1742 -0.1821 0.056 Uiso 1 1 calc R
C20 C 0.9881(3) 0.2304(2) -0.0362(2) 0.0443(6) Uani 1 1 d .
H20A H 1.0217 0.1634 -0.0010 0.053 Uiso 1 1 calc R
C21 C 0.9460(3) 0.3356(2) -0.3141(2) 0.0398(6) Uani 1 1 d .
C22 C 0.8830(4) 0.4362(3) -0.3674(2) 0.0566(8) Uani 1 1 d .
H22A H 0.8913 0.4247 -0.4426 0.085 Uiso 1 1 calc R
H22B H 0.9313 0.4949 -0.3730 0.085 Uiso 1 1 calc R
H22C H 0.7845 0.4555 -0.3220 0.085 Uiso 1 1 calc R
C23 C 0.5226(2) 0.30337(19) 0.3615(2) 0.0326(5) Uani 1 1 d .
C24 C 0.5220(3) 0.1938(2) 0.3930(2) 0.0412(6) Uani 1 1 d .
H24A H 0.5865 0.1426 0.3450 0.049 Uiso 1 1 calc R
C25 C 0.4286(3) 0.1586(2) 0.4935(3) 0.0453(7) Uani 1 1 d .
H25A H 0.4295 0.0833 0.5148 0.054 Uiso 1 1 calc R
C26 C 0.3340(3) 0.2321(2) 0.5631(2) 0.0462(7) Uani 1 1 d .
H26A H 0.2683 0.2076 0.6317 0.055 Uiso 1 1 calc R
C27 C 0.3344(3) 0.3411(2) 0.5336(2) 0.0442(6) Uani 1 1 d .
H27A H 0.2698 0.3917 0.5822 0.053 Uiso 1 1 calc R
C28 C 0.4289(3) 0.3772(2) 0.4330(2) 0.0384(6) Uani 1 1 d .
H28A H 0.4294 0.4525 0.4129 0.046 Uiso 1 1 calc R
C29 C 0.5798(2) 0.4866(2) 0.1948(2) 0.0342(5) Uani 1 1 d .
C30 C 0.4897(3) 0.5206(2) 0.1353(2) 0.0405(6) Uani 1 1 d .
H30A H 0.4606 0.4692 0.1087 0.049 Uiso 1 1 calc R
C31 C 0.4424(3) 0.6305(2) 0.1150(2) 0.0481(7) Uani 1 1 d .
H31A H 0.3802 0.6543 0.0747 0.058 Uiso 1 1 calc R
C32 C 0.4845(3) 0.7046(2) 0.1524(2) 0.0517(8) Uani 1 1 d .
H32A H 0.4526 0.7798 0.1374 0.062 Uiso 1 1 calc R
C33 C 0.5737(4) 0.6703(2) 0.2122(3) 0.0539(8) Uani 1 1 d .
H33A H 0.6017 0.7219 0.2394 0.065 Uiso 1 1 calc R
C34 C 0.6220(3) 0.5616(2) 0.2326(3) 0.0479(7) Uani 1 1 d .
H34A H 0.6845 0.5384 0.2727 0.057 Uiso 1 1 calc R

loop_
_atom_site_aniso_label
_atom_site_aniso_U_11
_atom_site_aniso_U_22
_atom_site_aniso_U_33
_atom_site_aniso_U_23
_atom_site_aniso_U_13
_atom_site_aniso_U_12
P1 0.0337(3) 0.0289(3) 0.0308(3) -0.0033(2) -0.0190(3) -0.0033(2)
P2 0.0291(3) 0.0364(4) 0.0344(4) -0.0081(3) -0.0179(3) -0.0008(3)
O1 0.0539(11) 0.0362(10) 0.0409(10) -0.0085(8) -0.0272(9) -0.0003(8)
O2 0.0389(10) 0.0508(11) 0.0430(10) -0.0127(8) -0.0223(8) -0.0054(8)
O3 0.0730(15) 0.0695(15) 0.0454(12) -0.0205(11) -0.0259(11) 0.0054(12)
C1 0.0327(12) 0.0303(12) 0.0326(13) -0.0052(9) -0.0189(10) -0.0028(10)
C2 0.0329(12) 0.0280(12) 0.0340(13) -0.0017(9) -0.0171(10) -0.0046(10)
C3 0.0336(13) 0.0319(13) 0.0365(13) 0.0031(10) -0.0170(11) -0.0085(10)
C4 0.0366(14) 0.0484(16) 0.0383(14) 0.0053(12) -0.0147(12) -0.0123(12)
C5 0.0303(14) 0.0606(19) 0.0561(19) 0.0100(14) -0.0151(13) -0.0146(13)
C6 0.0400(15) 0.0555(18) 0.065(2) 0.0149(14) -0.0341(14) -0.0179(13)
C7 0.0405(14) 0.0415(14) 0.0434(15) 0.0052(11) -0.0253(12) -0.0133(11)
C8 0.0354(13) 0.0286(12) 0.0385(14) 0.0026(10) -0.0205(11) -0.0095(10)
C9 0.0336(12) 0.0345(13) 0.0340(13) -0.0017(10) -0.0176(10) -0.0066(10)
C10 0.0400(14) 0.0358(14) 0.0508(16) -0.0083(12) -0.0126(12) -0.0060(11)
C11 0.0597(19) 0.0371(16) 0.076(2) -0.0019(14) -0.0266(17) -0.0080(14)
C12 0.078(2) 0.0473(18) 0.064(2) 0.0185(16) -0.0290(19) -0.0213(17)
C13 0.086(2) 0.059(2) 0.0451(18) 0.0084(15) -0.0153(17) -0.0258(18)
C14 0.0577(18) 0.0462(16) 0.0362(15) -0.0024(12) -0.0129(13) -0.0108(13)
C15 0.0296(12) 0.0377(13) 0.0315(13) -0.0023(10) -0.0136(10) -0.0050(10)
C16 0.0442(14) 0.0355(13) 0.0345(14) -0.0040(10) -0.0189(11) -0.0070(11)
C17 0.0427(14) 0.0406(14) 0.0324(13) 0.0026(11) -0.0179(11) -0.0078(11)
C18 0.0313(12) 0.0430(14) 0.0316(13) -0.0044(10) -0.0107(10) -0.0085(11)
C19 0.0547(17) 0.0425(15) 0.0417(16) -0.0113(12) -0.0188(13) 0.0030(13)
C20 0.0543(17) 0.0377(14) 0.0386(15) -0.0041(11) -0.0206(13) 0.0034(12)
C21 0.0349(13) 0.0531(16) 0.0331(14) -0.0106(12) -0.0100(11) -0.0094(12)
C22 0.075(2) 0.068(2) 0.0289(14) -0.0034(13) -0.0269(14) -0.0044(17)
C23 0.0296(12) 0.0348(13) 0.0412(14) -0.0061(10) -0.0226(11) -0.0018(10)
C24 0.0333(13) 0.0363(14) 0.0566(17) -0.0095(12) -0.0196(12) -0.0010(11)
C25 0.0420(15) 0.0344(14) 0.0597(18) -0.0018(12) -0.0192(14) -0.0074(12)
C26 0.0409(15) 0.0479(16) 0.0461(16) 0.0011(13) -0.0128(13) -0.0099(12)
C27 0.0419(15) 0.0450(16) 0.0425(15) -0.0120(12) -0.0114(12) -0.0017(12)
C28 0.0429(14) 0.0349(13) 0.0409(15) -0.0055(11) -0.0194(12) -0.0042(11)
C29 0.0312(12) 0.0387(14) 0.0316(13) -0.0027(10) -0.0140(10) 0.0001(10)
C30 0.0326(13) 0.0498(16) 0.0378(14) -0.0013(12) -0.0154(11) -0.0022(11)
C31 0.0382(15) 0.0576(18) 0.0414(16) 0.0055(13) -0.0183(12) 0.0034(13)
C32 0.0561(18) 0.0424(16) 0.0432(16) 0.0023(12) -0.0166(14) 0.0096(13)
C33 0.074(2) 0.0405(16) 0.0515(18) -0.0068(13) -0.0303(16) -0.0018(14)
C34 0.0589(18) 0.0415(15) 0.0533(17) -0.0066(13) -0.0370(15) 0.0028(13)

loop_
_atom_type_symbol
_atom_type_description
_atom_type_scat_dispersion_real
_atom_type_scat_dispersion_imag
_atom_type_scat_source
C C 0.0033 0.0016 'International Tables Vol C Tables 4.2.6.8 and 6.1.1.4'
H H 0.0000 0.0000 'International Tables Vol C Tables 4.2.6.8 and 6.1.1.4'
O O 0.0106 0.0060 'International Tables Vol C Tables 4.2.6.8 and 6.1.1.4'
P P 0.1023 0.0942 'International Tables Vol C Tables 4.2.6.8 and 6.1.1.4'

loop_
_geom_angle_atom_site_label_1
_geom_angle_atom_site_label_2
_geom_angle_atom_site_label_3
_geom_angle
O1 P1 C9 113.70(11)
O1 P1 C8 117.74(11)
C9 P1 C8 106.04(11)
O1 P1 C1 115.51(10)
C9 P1 C1 109.49(11)
C8 P1 C1 92.13(11)
O2 P2 C1 113.34(11)
O2 P2 C29 112.62(11)
C1 P2 C29 106.74(11)
O2 P2 C23 111.09(11)
C1 P2 C23 106.18(11)
C29 P2 C23 106.39(11)
C2 C1 P2 124.82(18)
C2 C1 P1 110.34(17)
P2 C1 P1 124.82(14)
C1 C2 C15 125.3(2)
C1 C2 C3 114.4(2)
C15 C2 C3 120.4(2)
C4 C3 C8 119.6(2)
C4 C3 C2 127.1(2)
C8 C3 C2 113.3(2)
C3 C4 C5 118.5(3)
C6 C5 C4 121.4(3)
C5 C6 C7 120.7(2)
C6 C7 C8 118.5(3)
C7 C8 C3 121.3(2)
C7 C8 P1 128.9(2)
C3 C8 P1 109.78(17)
C10 C9 C14 120.2(2)
C10 C9 P1 121.5(2)
C14 C9 P1 118.2(2)
C11 C10 C9 119.9(3)
C10 C11 C12 119.3(3)
C13 C12 C11 120.9(3)
C12 C13 C14 120.5(3)
C13 C14 C9 119.1(3)
C16 C15 C20 118.7(2)
C16 C15 C2 120.5(2)
C20 C15 C2 120.8(2)
C15 C16 C17 120.4(2)
C18 C17 C16 120.7(2)
C17 C18 C19 118.3(2)
C17 C18 C21 122.3(2)
C19 C18 C21 119.3(2)
C20 C19 C18 121.5(3)
C19 C20 C15 120.3(2)
O3 C21 C22 120.8(3)
O3 C21 C18 120.1(3)
C22 C21 C18 119.1(2)
C24 C23 C28 119.2(2)
C24 C23 P2 117.51(19)
C28 C23 P2 123.00(19)
C25 C24 C23 120.4(3)
C24 C25 C26 120.2(3)
C27 C26 C25 120.0(3)
C26 C27 C28 120.1(3)
C27 C28 C23 120.0(2)
C34 C29 C30 120.0(2)
C34 C29 P2 122.24(19)
C30 C29 P2 117.7(2)
C29 C30 C31 119.3(3)
C32 C31 C30 120.6(3)
C31 C32 C33 119.9(3)
C34 C33 C32 120.3(3)
C33 C34 C29 120.0(3)

loop_
_geom_bond_atom_site_label_1
_geom_bond_atom_site_label_2
_geom_bond_distance
P1 O1 1.4698(18)
P1 C9 1.785(2)
P1 C8 1.796(3)
P1 C1 1.811(2)
P2 O2 1.4831(18)
P2 C1 1.795(2)
P2 C29 1.799(3)
P2 C23 1.803(3)
O3 C21 1.207(3)
C1 C2 1.353(3)
C2 C15 1.478(3)
C2 C3 1.486(3)
C3 C4 1.383(4)
C3 C8 1.393(3)
C4 C5 1.389(4)
C5 C6 1.367(4)
C6 C7 1.378(4)
C7 C8 1.378(3)
C9 C10 1.381(4)
C9 C14 1.381(4)
C10 C11 1.374(4)
C11 C12 1.377(5)
C12 C13 1.355(5)
C13 C14 1.378(4)
C15 C16 1.379(3)
C15 C20 1.395(4)
C16 C17 1.391(3)
C17 C18 1.378(4)
C18 C19 1.386(4)
C18 C21 1.494(4)
C19 C20 1.365(4)
C21 C22 1.479(4)
C23 C24 1.385(4)
C23 C28 1.387(4)
C24 C25 1.376(4)
C25 C26 1.376(4)
C26 C27 1.374(4)
C27 C28 1.386(4)
C29 C34 1.377(4)
C29 C30 1.386(3)
C30 C31 1.387(4)
C31 C32 1.364(4)
C32 C33 1.381(4)
C33 C34 1.375(4)
